data_4072484
loop_
_publ_author_name
'Sterenberg, Brian T.'
'Senturk, Ozan Sanli'
'Udachin, Konstantin A.'
'Carty, Arthur J.'

_publ_section_title
;
 Reactivity of Terminal, Electrophilic Phosphinidene Complexes of
 Molybdenum and Tungsten. Nucleophilic Addition at Phosphorus and
 P&#x2212;P Bond Forming Reactions with Phosphines and Diphosphines
;
_journal_issue 4
_journal_name_full Organometallics
_journal_page_first 925
_journal_paper_doi 10.1021/om060685x
_journal_volume 26
_journal_year 2007
_chemical_formula_sum 'C24 H45 Al Cl4 Mo N O2 P3'
_chemical_formula_weight 737.24
_chemical_name_systematic
; 
 ? 
;
_space_group_IT_number 2
_symmetry_space_group_name_Hall '-P 1'
_symmetry_space_group_name_H-M 'P -1'
_atom_sites_solution_hydrogens geom
_atom_sites_solution_primary direct
_atom_sites_solution_secondary difmap
_audit_creation_method SHELXL-97
_cell_angle_alpha 97.1410(10)
_cell_angle_beta 98.0750(10)
_cell_angle_gamma 94.5200(10)
_cell_formula_units_Z 2
_cell_length_a 8.7257(4)
_cell_length_b 12.0445(5)
_cell_length_c 16.6316(8)
_cell_measurement_temperature 293(2)
_cell_volume 1708.91(13)
_computing_structure_refinement 'SHELXL-97 (Sheldrick, 1997)'
_computing_structure_solution 'SHELXS-97 (Sheldrick, 1990)'
_diffrn_ambient_temperature 293(2)
_diffrn_measured_fraction_theta_full 0.992
_diffrn_measured_fraction_theta_max 0.992
_diffrn_radiation_monochromator graphite
_diffrn_radiation_source 'fine-focus sealed tube'
_diffrn_radiation_type MoK\a
_diffrn_radiation_wavelength 0.71073
_diffrn_reflns_av_R_equivalents 0.0261
_diffrn_reflns_av_sigmaI/netI 0.0377
_diffrn_reflns_limit_h_max 11
_diffrn_reflns_limit_h_min -11
_diffrn_reflns_limit_k_max 16
_diffrn_reflns_limit_k_min -16
_diffrn_reflns_limit_l_max 22
_diffrn_reflns_limit_l_min -22
_diffrn_reflns_number 20439
_diffrn_reflns_theta_full 28.73
_diffrn_reflns_theta_max 28.73
_diffrn_reflns_theta_min 1.25
_exptl_absorpt_coefficient_mu 0.885
_exptl_crystal_density_diffrn 1.433
_exptl_crystal_density_method 'not measured'
_exptl_crystal_F_000 760
_refine_diff_density_max 2.200
_refine_diff_density_min -0.538
_refine_diff_density_rms 0.083
_refine_ls_extinction_method none
_refine_ls_goodness_of_fit_ref 1.016
_refine_ls_hydrogen_treatment mixed
_refine_ls_matrix_type full
_refine_ls_number_parameters 326
_refine_ls_number_reflns 8783
_refine_ls_number_restraints 0
_refine_ls_restrained_S_all 1.016
_refine_ls_R_factor_all 0.0517
_refine_ls_R_factor_gt 0.0367
_refine_ls_shift/su_max 0.001
_refine_ls_shift/su_mean 0.000
_refine_ls_structure_factor_coef Fsqd
_refine_ls_weighting_details 'calc w=1/[\s^2^(Fo^2^)+(0.0537P)^2^+0.5967P] where P=(Fo^2^+2Fc^2^)/3'
_refine_ls_weighting_scheme calc
_refine_ls_wR_factor_gt 0.0918
_refine_ls_wR_factor_ref 0.0978
_reflns_number_gt 7020
_reflns_number_total 8783
_reflns_threshold_expression >2sigma(I)
_cod_data_source_file om060685xsi20060731_105009.cif
_cod_data_source_block bts23
_cod_database_code 4072484

loop_
_symmetry_equiv_pos_as_xyz
'x, y, z'
'-x, -y, -z'

loop_
_atom_site_label
_atom_site_type_symbol
_atom_site_fract_x
_atom_site_fract_y
_atom_site_fract_z
_atom_site_U_iso_or_equiv
_atom_site_adp_type
_atom_site_occupancy
_atom_site_symmetry_multiplicity
_atom_site_calc_flag
_atom_site_refinement_flags
Mo Mo 0.76545(2) 0.794815(16) 0.649118(13) 0.02135(6) Uani 1 1 d .
P1 P 0.84643(8) 0.62907(5) 0.72498(4) 0.02539(14) Uani 1 1 d .
P2 P 0.97895(9) 0.68984(6) 0.84829(4) 0.03179(16) Uani 1 1 d .
P3 P 0.75635(8) 0.90710(5) 0.78619(4) 0.02706(14) Uani 1 1 d .
N N 0.7061(3) 0.53154(17) 0.73868(14) 0.0309(5) Uani 1 1 d .
O1 O 0.4971(2) 0.61084(17) 0.57361(13) 0.0415(5) Uani 1 1 d .
O2 O 0.4657(2) 0.91606(19) 0.62080(15) 0.0482(6) Uani 1 1 d .
C1 C 0.5972(3) 0.6757(2) 0.60794(16) 0.0291(5) Uani 1 1 d .
C2 C 0.5768(3) 0.8721(2) 0.63555(17) 0.0315(6) Uani 1 1 d .
C3 C 0.7733(4) 1.0577(2) 0.7809(2) 0.0428(7) Uani 1 1 d .
H3A H 0.7695 1.0980 0.8341 0.064 Uiso 1 1 calc R
H3B H 0.6891 1.0752 0.7424 0.064 Uiso 1 1 calc R
H3C H 0.8704 1.0793 0.7636 0.064 Uiso 1 1 calc R
C4 C 0.5765(4) 0.8872(3) 0.82891(19) 0.0391(7) Uani 1 1 d .
H4A H 0.5858 0.9337 0.8809 0.059 Uiso 1 1 calc R
H4B H 0.5574 0.8097 0.8362 0.059 Uiso 1 1 calc R
H4C H 0.4917 0.9076 0.7921 0.059 Uiso 1 1 calc R
C5 C 0.9024(4) 0.9099(2) 0.87765(17) 0.0361(6) Uani 1 1 d .
H5A H 1.0036 0.9320 0.8637 0.043 Uiso 1 1 calc R
H5B H 0.8811 0.9677 0.9195 0.043 Uiso 1 1 calc R
C6 C 0.9118(4) 0.8006(2) 0.91443(17) 0.0388(7) Uani 1 1 d .
H6A H 0.8097 0.7755 0.9258 0.047 Uiso 1 1 calc R
H6B H 0.9818 0.8148 0.9661 0.047 Uiso 1 1 calc R
C7 C 1.1665(3) 0.7488(3) 0.83108(19) 0.0421(7) Uani 1 1 d .
H7A H 1.2295 0.7767 0.8828 0.063 Uiso 1 1 calc R
H7B H 1.1529 0.8093 0.7991 0.063 Uiso 1 1 calc R
H7C H 1.2168 0.6917 0.8022 0.063 Uiso 1 1 calc R
C8 C 1.0191(5) 0.5826(3) 0.9130(2) 0.0534(9) Uani 1 1 d .
H8A H 1.0766 0.6168 0.9649 0.080 Uiso 1 1 calc R
H8B H 1.0791 0.5293 0.8871 0.080 Uiso 1 1 calc R
H8C H 0.9229 0.5449 0.9216 0.080 Uiso 1 1 calc R
C9 C 0.7243(4) 0.4107(2) 0.71364(19) 0.0372(6) Uani 1 1 d .
H9A H 0.6318 0.3673 0.7249 0.045 Uiso 1 1 calc R
C10 C 0.7269(4) 0.3861(3) 0.6223(2) 0.0486(8) Uani 1 1 d .
H10A H 0.6370 0.4123 0.5930 0.073 Uiso 1 1 calc R
H10B H 0.7258 0.3065 0.6068 0.073 Uiso 1 1 calc R
H10C H 0.8193 0.4237 0.6091 0.073 Uiso 1 1 calc R
C11 C 0.8639(5) 0.3686(3) 0.7612(3) 0.0676(12) Uani 1 1 d .
H11A H 0.8596 0.3837 0.8189 0.101 Uiso 1 1 calc R
H11B H 0.9576 0.4064 0.7495 0.101 Uiso 1 1 calc R
H11C H 0.8630 0.2891 0.7455 0.101 Uiso 1 1 calc R
C12 C 0.5639(4) 0.5583(2) 0.77354(19) 0.0390(7) Uani 1 1 d .
H12A H 0.5529 0.6380 0.7701 0.047 Uiso 1 1 calc R
C13 C 0.4142(4) 0.4923(3) 0.7270(2) 0.0464(8) Uani 1 1 d .
H13A H 0.4053 0.5012 0.6700 0.070 Uiso 1 1 calc R
H13B H 0.3264 0.5200 0.7491 0.070 Uiso 1 1 calc R
H13C H 0.4168 0.4141 0.7327 0.070 Uiso 1 1 calc R
C14 C 0.5758(5) 0.5437(4) 0.8638(2) 0.0634(11) Uani 1 1 d .
H14A H 0.6694 0.5850 0.8937 0.095 Uiso 1 1 calc R
H14B H 0.5781 0.4654 0.8694 0.095 Uiso 1 1 calc R
H14C H 0.4875 0.5713 0.8853 0.095 Uiso 1 1 calc R
C15 C 0.9988(3) 0.8935(2) 0.62055(16) 0.0291(5) Uani 1 1 d .
C16 C 0.8637(3) 0.9252(2) 0.57260(16) 0.0302(5) Uani 1 1 d .
C17 C 0.7909(3) 0.8275(2) 0.51871(16) 0.0310(6) Uani 1 1 d .
C18 C 0.8810(3) 0.7364(2) 0.53432(16) 0.0301(5) Uani 1 1 d .
C19 C 1.0104(3) 0.7780(2) 0.59522(16) 0.0294(5) Uani 1 1 d .
C20 C 1.1200(3) 0.9742(2) 0.67646(19) 0.0385(6) Uani 1 1 d .
H20A H 1.1994 0.9985 0.6461 0.058 Uiso 1 1 calc R
H20B H 1.1657 0.9374 0.7206 0.058 Uiso 1 1 calc R
H20C H 1.0724 1.0382 0.6983 0.058 Uiso 1 1 calc R
C21 C 0.8225(4) 1.0441(2) 0.5682(2) 0.0436(7) Uani 1 1 d .
H21A H 0.8817 1.0779 0.5315 0.065 Uiso 1 1 calc R
H21B H 0.8461 1.0869 0.6218 0.065 Uiso 1 1 calc R
H21C H 0.7136 1.0428 0.5483 0.065 Uiso 1 1 calc R
C22 C 0.6565(4) 0.8235(3) 0.45033(18) 0.0446(7) Uani 1 1 d .
H22A H 0.6951 0.8398 0.4014 0.067 Uiso 1 1 calc R
H22B H 0.5878 0.8783 0.4656 0.067 Uiso 1 1 calc R
H22C H 0.6008 0.7499 0.4405 0.067 Uiso 1 1 calc R
C23 C 0.8563(4) 0.6208(3) 0.48557(19) 0.0432(7) Uani 1 1 d .
H23A H 0.9126 0.6197 0.4399 0.065 Uiso 1 1 calc R
H23B H 0.7475 0.6019 0.4658 0.065 Uiso 1 1 calc R
H23C H 0.8932 0.5670 0.5199 0.065 Uiso 1 1 calc R
C24 C 1.1447(3) 0.7122(3) 0.6179(2) 0.0412(7) Uani 1 1 d .
H24A H 1.2225 0.7252 0.5837 0.062 Uiso 1 1 calc R
H24B H 1.1094 0.6336 0.6102 0.062 Uiso 1 1 calc R
H24C H 1.1884 0.7356 0.6743 0.062 Uiso 1 1 calc R
Al Al 0.38571(10) 0.20523(7) 0.89624(5) 0.03018(17) Uani 1 1 d .
Cl1 Cl 0.40999(10) 0.17979(7) 0.77009(4) 0.04371(18) Uani 1 1 d .
Cl2 Cl 0.29439(10) 0.05172(6) 0.93181(5) 0.04585(18) Uani 1 1 d .
Cl3 Cl 0.61038(12) 0.25329(9) 0.96555(6) 0.0659(3) Uani 1 1 d .
Cl4 Cl 0.23304(13) 0.33099(8) 0.91633(6) 0.0629(3) Uani 1 1 d .

loop_
_atom_site_aniso_label
_atom_site_aniso_U_11
_atom_site_aniso_U_22
_atom_site_aniso_U_33
_atom_site_aniso_U_23
_atom_site_aniso_U_13
_atom_site_aniso_U_12
Mo 0.02028(11) 0.02167(10) 0.02362(11) 0.00589(7) 0.00551(8) 0.00315(7)
P1 0.0269(3) 0.0212(3) 0.0274(3) 0.0054(2) -0.0004(3) 0.0025(2)
P2 0.0354(4) 0.0279(3) 0.0297(4) 0.0068(3) -0.0059(3) 0.0025(3)
P3 0.0297(3) 0.0231(3) 0.0304(3) 0.0032(2) 0.0111(3) 0.0043(2)
N 0.0371(13) 0.0201(10) 0.0351(12) 0.0038(8) 0.0071(10) -0.0020(9)
O1 0.0349(11) 0.0432(12) 0.0410(12) 0.0076(9) -0.0075(9) -0.0094(9)
O2 0.0335(11) 0.0546(13) 0.0641(15) 0.0235(11) 0.0107(10) 0.0212(10)
C1 0.0293(13) 0.0316(13) 0.0283(13) 0.0109(10) 0.0038(11) 0.0052(10)
C2 0.0266(13) 0.0340(13) 0.0366(15) 0.0122(11) 0.0067(11) 0.0051(10)
C3 0.055(2) 0.0239(13) 0.0528(19) 0.0045(12) 0.0194(15) 0.0077(12)
C4 0.0383(16) 0.0404(15) 0.0425(16) 0.0032(12) 0.0206(13) 0.0048(12)
C5 0.0421(16) 0.0319(14) 0.0314(14) -0.0032(11) 0.0028(12) 0.0018(12)
C6 0.0479(18) 0.0415(16) 0.0252(13) 0.0044(11) 0.0003(12) 0.0033(13)
C7 0.0326(16) 0.0486(17) 0.0411(17) 0.0012(13) -0.0035(13) 0.0030(13)
C8 0.067(2) 0.0420(17) 0.0472(19) 0.0188(14) -0.0156(17) 0.0040(16)
C9 0.0433(17) 0.0199(12) 0.0464(17) 0.0047(11) 0.0014(13) -0.0005(11)
C10 0.059(2) 0.0325(15) 0.0501(19) -0.0074(13) 0.0063(16) 0.0039(14)
C11 0.083(3) 0.0265(16) 0.085(3) 0.0101(16) -0.021(2) 0.0111(16)
C12 0.0450(17) 0.0297(14) 0.0436(17) 0.0045(12) 0.0160(14) -0.0038(12)
C13 0.0388(17) 0.0467(18) 0.056(2) 0.0140(15) 0.0114(15) -0.0010(14)
C14 0.061(2) 0.086(3) 0.0401(19) 0.0040(18) 0.0151(17) -0.023(2)
C15 0.0259(13) 0.0331(13) 0.0295(13) 0.0058(10) 0.0103(10) -0.0027(10)
C16 0.0308(14) 0.0320(13) 0.0328(14) 0.0145(10) 0.0128(11) 0.0029(10)
C17 0.0310(14) 0.0397(14) 0.0248(13) 0.0112(10) 0.0072(11) 0.0029(11)
C18 0.0313(14) 0.0346(13) 0.0255(13) 0.0029(10) 0.0098(11) 0.0016(11)
C19 0.0230(12) 0.0375(14) 0.0309(13) 0.0071(10) 0.0125(10) 0.0036(10)
C20 0.0302(15) 0.0394(15) 0.0447(17) 0.0020(12) 0.0103(13) -0.0065(11)
C21 0.0515(19) 0.0350(15) 0.0521(19) 0.0213(13) 0.0187(15) 0.0079(13)
C22 0.0455(18) 0.0585(19) 0.0307(15) 0.0178(13) 0.0000(13) 0.0032(15)
C23 0.0491(19) 0.0438(17) 0.0351(16) -0.0056(12) 0.0118(14) 0.0026(14)
C24 0.0289(15) 0.0505(18) 0.0461(18) 0.0030(14) 0.0111(13) 0.0124(13)
Al 0.0335(4) 0.0305(4) 0.0253(4) 0.0025(3) 0.0011(3) 0.0036(3)
Cl1 0.0532(5) 0.0493(4) 0.0273(3) 0.0033(3) 0.0063(3) 0.0000(3)
Cl2 0.0545(5) 0.0366(4) 0.0489(4) 0.0076(3) 0.0178(4) -0.0012(3)
Cl3 0.0547(6) 0.0769(6) 0.0536(5) 0.0082(4) -0.0229(4) -0.0135(5)
Cl4 0.0823(7) 0.0592(5) 0.0616(6) 0.0214(4) 0.0296(5) 0.0409(5)

loop_
_atom_type_symbol
_atom_type_description
_atom_type_scat_dispersion_real
_atom_type_scat_dispersion_imag
_atom_type_scat_source
C C 0.0033 0.0016 'International Tables Vol C Tables 4.2.6.8 and 6.1.1.4'
H H 0.0000 0.0000 'International Tables Vol C Tables 4.2.6.8 and 6.1.1.4'
N N 0.0061 0.0033 'International Tables Vol C Tables 4.2.6.8 and 6.1.1.4'
O O 0.0106 0.0060 'International Tables Vol C Tables 4.2.6.8 and 6.1.1.4'
Al Al 0.0645 0.0514 'International Tables Vol C Tables 4.2.6.8 and 6.1.1.4'
P P 0.1023 0.0942 'International Tables Vol C Tables 4.2.6.8 and 6.1.1.4'
Cl Cl 0.1484 0.1585 'International Tables Vol C Tables 4.2.6.8 and 6.1.1.4'
Mo Mo -1.6832 0.6857 'International Tables Vol C Tables 4.2.6.8 and 6.1.1.4'

loop_
_geom_angle_atom_site_label_1
_geom_angle_atom_site_label_2
_geom_angle_atom_site_label_3
_geom_angle
C2 Mo C1 74.95(11)
C2 Mo C17 86.26(10)
C1 Mo C17 91.47(10)
C2 Mo C16 84.93(10)
C1 Mo C16 125.40(10)
C17 Mo C16 36.15(10)
C2 Mo C18 119.59(11)
C1 Mo C18 87.85(10)
C17 Mo C18 35.89(9)
C16 Mo C18 59.25(9)
C2 Mo C15 116.35(10)
C1 Mo C15 145.53(10)
C17 Mo C15 58.97(9)
C16 Mo C15 35.15(9)
C18 Mo C15 57.93(9)
C2 Mo C19 141.35(10)
C1 Mo C19 117.04(10)
C17 Mo C19 58.23(9)
C16 Mo C19 57.70(9)
C18 Mo C19 34.44(9)
C15 Mo C19 33.95(9)
C2 Mo P3 74.00(9)
C1 Mo P3 117.24(8)
C17 Mo P3 138.17(7)
C16 Mo P3 104.31(7)
C18 Mo P3 154.61(7)
C15 Mo P3 97.20(6)
C19 Mo P3 121.37(7)
C2 Mo P1 133.98(8)
C1 Mo P1 76.32(7)
C17 Mo P1 129.66(7)
C16 Mo P1 141.06(7)
C18 Mo P1 94.24(7)
C15 Mo P1 107.73(7)
C19 Mo P1 84.09(6)
P3 Mo P1 88.47(2)
N P1 P2 106.09(9)
N P1 Mo 118.41(8)
P2 P1 Mo 111.21(3)
C8 P2 C7 105.64(17)
C8 P2 C6 104.30(16)
C7 P2 C6 104.02(15)
C8 P2 P1 115.49(12)
C7 P2 P1 105.75(11)
C6 P2 P1 120.23(10)
C4 P3 C3 102.16(14)
C4 P3 C5 101.16(15)
C3 P3 C5 97.29(14)
C4 P3 Mo 116.48(10)
C3 P3 Mo 111.62(11)
C5 P3 Mo 124.52(10)
C12 N C9 117.5(2)
C12 N P1 124.12(17)
C9 N P1 118.41(19)
O1 C1 Mo 170.8(2)
O2 C2 Mo 174.4(3)
C6 C5 P3 116.4(2)
C5 C6 P2 113.2(2)
N C9 C11 114.0(2)
N C9 C10 111.3(2)
C11 C9 C10 110.5(3)
N C12 C14 112.7(3)
N C12 C13 114.2(2)
C14 C12 C13 108.8(3)
C19 C15 C16 107.9(2)
C19 C15 C20 126.4(2)
C16 C15 C20 124.9(2)
C19 C15 Mo 74.30(14)
C16 C15 Mo 69.18(14)
C20 C15 Mo 130.09(18)
C17 C16 C15 107.9(2)
C17 C16 C21 125.4(3)
C15 C16 C21 125.8(3)
C17 C16 Mo 70.53(14)
C15 C16 Mo 75.67(14)
C21 C16 Mo 128.05(19)
C18 C17 C16 107.5(2)
C18 C17 C22 125.4(3)
C16 C17 C22 126.6(3)
C18 C17 Mo 73.98(14)
C16 C17 Mo 73.33(14)
C22 C17 Mo 124.27(19)
C19 C18 C17 108.3(2)
C19 C18 C23 125.6(3)
C17 C18 C23 125.5(3)
C19 C18 Mo 76.81(15)
C17 C18 Mo 70.13(14)
C23 C18 Mo 125.91(19)
C15 C19 C18 108.4(2)
C15 C19 C24 127.3(3)
C18 C19 C24 123.8(3)
C15 C19 Mo 71.75(14)
C18 C19 Mo 68.75(14)
C24 C19 Mo 131.71(19)
Cl4 Al Cl1 109.44(5)
Cl4 Al Cl3 111.31(6)
Cl1 Al Cl3 108.09(5)
Cl4 Al Cl2 109.67(5)
Cl1 Al Cl2 109.85(5)
Cl3 Al Cl2 108.45(5)

loop_
_geom_bond_atom_site_label_1
_geom_bond_atom_site_label_2
_geom_bond_distance
Mo C2 1.953(3)
Mo C1 1.956(3)
Mo C17 2.290(3)
Mo C16 2.326(2)
Mo C18 2.340(3)
Mo C15 2.411(2)
Mo C19 2.444(2)
Mo P3 2.5167(7)
Mo P1 2.5835(6)
P1 N 1.688(2)
P1 P2 2.2149(9)
P2 C8 1.806(3)
P2 C7 1.806(3)
P2 C6 1.809(3)
P3 C4 1.822(3)
P3 C3 1.823(3)
P3 C5 1.837(3)
N C12 1.482(4)
N C9 1.490(3)
O1 C1 1.157(3)
O2 C2 1.152(3)
C5 C6 1.522(4)
C9 C11 1.514(5)
C9 C10 1.515(4)
C12 C14 1.524(5)
C12 C13 1.529(4)
C15 C19 1.418(4)
C15 C16 1.433(4)
C15 C20 1.505(4)
C16 C17 1.433(4)
C16 C21 1.511(4)
C17 C18 1.427(4)
C17 C22 1.508(4)
C18 C19 1.420(4)
C18 C23 1.505(4)
C19 C24 1.497(4)
Al Cl4 2.1208(11)
Al Cl1 2.1252(11)
Al Cl3 2.1277(12)
Al Cl2 2.1391(11)
